data_1552245
loop_
_publ_author_name
'Taylor, Jordan W.'
'McSkimming, Alex'
'Essex, Laura A.'
'Harman, W. Hill'

_publ_section_title
;
 CO2 reduction with protons and electrons at a boron-based reaction center
;
_journal_name_full 'Chemical Science'
_journal_paper_doi 10.1039/C9SC02792K
_journal_year 2019
_chemical_formula_sum 'C37 H45 Au B2 O2 P2'
_chemical_formula_weight 802.25
_space_group_crystal_system monoclinic
_space_group_IT_number 14
_space_group_name_Hall '-P 2ybc'
_space_group_name_H-M_alt 'P 1 21/c 1'
_symmetry_space_group_name_Hall '-P 2ybc'
_symmetry_space_group_name_H-M 'P 1 21/c 1'
_atom_sites_solution_hydrogens geom
_audit_creation_method SHELXL-2013
_audit_update_record
;
2019-06-06 deposited with the CCDC.    2019-08-19 downloaded from the CCDC.
;
_cell_angle_alpha 90
_cell_angle_beta 107.5607(5)
_cell_angle_gamma 90
_cell_formula_units_Z 4
_cell_length_a 10.7350(4)
_cell_length_b 19.4697(6)
_cell_length_c 16.9388(6)
_cell_measurement_reflns_used 9813
_cell_measurement_temperature 100(2)
_cell_measurement_theta_max 31.54
_cell_measurement_theta_min 2.44
_cell_volume 3375.3(2)
_computing_cell_refinement 'Bruker SAINT'
_computing_data_collection 'Bruker APEX2'
_computing_data_reduction 'Bruker SAINT'
_computing_molecular_graphics 'Bruker SHELXTL'
_computing_publication_material 'Bruker SHELXTL'
_computing_structure_refinement 'SHELXL-2013 (Sheldrick, 2013)'
_computing_structure_solution 'SHELXS-97 (Sheldrick 2008)'
_diffrn_ambient_temperature 100(2)
_diffrn_measured_fraction_theta_full 1.000
_diffrn_measured_fraction_theta_max 1.000
_diffrn_measurement_device_type 'Bruker APEX-II CCD'
_diffrn_measurement_method '\f and \w scans'
_diffrn_radiation_type MoK\a
_diffrn_radiation_wavelength 0.71073
_diffrn_reflns_av_R_equivalents 0.0260
_diffrn_reflns_av_unetI/netI 0.0131
_diffrn_reflns_Laue_measured_fraction_full 1.000
_diffrn_reflns_Laue_measured_fraction_max 1.000
_diffrn_reflns_limit_h_max 15
_diffrn_reflns_limit_h_min -15
_diffrn_reflns_limit_k_max 27
_diffrn_reflns_limit_k_min -27
_diffrn_reflns_limit_l_max 23
_diffrn_reflns_limit_l_min -23
_diffrn_reflns_number 95114
_diffrn_reflns_point_group_measured_fraction_full 1.000
_diffrn_reflns_point_group_measured_fraction_max 1.000
_diffrn_reflns_theta_full 25.242
_diffrn_reflns_theta_max 30.034
_diffrn_reflns_theta_min 1.638
_exptl_absorpt_coefficient_mu 4.486
_exptl_absorpt_correction_type multi-scan
_exptl_absorpt_process_details 'Bruker SADABS'
_exptl_crystal_colour colourless
_exptl_crystal_density_diffrn 1.579
_exptl_crystal_density_meas ?
_exptl_crystal_density_method 'not measured'
_exptl_crystal_description 'prism frag'
_exptl_crystal_F_000 1608
_exptl_crystal_size_max 0.361
_exptl_crystal_size_mid 0.283
_exptl_crystal_size_min 0.202
_exptl_transmission_factor_max 0.746
_exptl_transmission_factor_min 0.603
_refine_diff_density_max 0.924
_refine_diff_density_min -0.291
_refine_diff_density_rms 0.070
_refine_ls_extinction_method none
_refine_ls_goodness_of_fit_ref 1.049
_refine_ls_hydrogen_treatment constr
_refine_ls_matrix_type full
_refine_ls_number_parameters 405
_refine_ls_number_reflns 9868
_refine_ls_number_restraints 0
_refine_ls_restrained_S_all 1.049
_refine_ls_R_factor_all 0.0176
_refine_ls_R_factor_gt 0.0149
_refine_ls_shift/su_max 0.003
_refine_ls_shift/su_mean 0.000
_refine_ls_structure_factor_coef Fsqd
_refine_ls_weighting_details 'w=1/[\s^2^(Fo^2^)+(0.0165P)^2^+2.3465P] where P=(Fo^2^+2Fc^2^)/3'
_refine_ls_weighting_scheme calc
_refine_ls_wR_factor_gt 0.0353
_refine_ls_wR_factor_ref 0.0362
_reflns_Friedel_coverage 0.000
_reflns_number_gt 9125
_reflns_number_total 9868
_reflns_threshold_expression 'I > 2\s(I)'
_cod_data_source_file c9sc02792k2.cif
_cod_data_source_block hh108JT52_0m
_cod_depositor_comments
;
The following automatic conversions were performed:

'_exptl_crystal_density_meas' value 'not measured' was changed to '?'
- the value is perceived as not measured.

Automatic conversion script
Id: cif_fix_values 4973 2017-02-22 13:04:09Z antanas 
;
_cod_database_code 1552245
_shelx_space_group_comment
; 
The symmetry employed for this shelxl refinement is uniquely defined 
by the following loop, which should always be used as a source of 
symmetry information in preference to the above space-group names. 
They are only intended as comments. 
;
_shelx_estimated_absorpt_t_min 0.294
_shelx_estimated_absorpt_t_max 0.464
_shelxl_version_number 2013-4

loop_
_space_group_symop_operation_xyz
'x, y, z'
'-x, y+1/2, -z+1/2'
'-x, -y, -z'
'x, -y-1/2, z-1/2'

loop_
_atom_site_label
_atom_site_type_symbol
_atom_site_fract_x
_atom_site_fract_y
_atom_site_fract_z
_atom_site_U_iso_or_equiv
_atom_site_adp_type
_atom_site_occupancy
_atom_site_site_symmetry_order
_atom_site_calc_flag
_atom_site_refinement_flags_posn
_atom_site_refinement_flags_adp
Au1 Au 0.28333(2) 0.39527(2) 0.69683(2) 0.01121(2) Uani 1 1 d . .
B1 B 0.29195(16) 0.27221(8) 0.76257(10) 0.0113(3) Uani 1 1 d . .
C1 C 0.41171(14) 0.26039(7) 0.73006(9) 0.0116(3) Uani 1 1 d . .
C2 C 0.39902(15) 0.22158(8) 0.65752(9) 0.0154(3) Uani 1 1 d . .
H2 H 0.3177 0.2005 0.6300 0.018 Uiso 1 1 calc R U
C3 C 0.50309(17) 0.21373(8) 0.62591(10) 0.0193(3) Uani 1 1 d . .
H3 H 0.4921 0.1891 0.5758 0.023 Uiso 1 1 calc R U
C4 C 0.62360(16) 0.24204(8) 0.66788(10) 0.0192(3) Uani 1 1 d . .
H4 H 0.6955 0.2365 0.6467 0.023 Uiso 1 1 calc R U
C5 C 0.63926(15) 0.27837(8) 0.74070(10) 0.0161(3) Uani 1 1 d . .
H5 H 0.7231 0.2959 0.7698 0.019 Uiso 1 1 calc R U
C6 C 0.53464(14) 0.28994(7) 0.77248(9) 0.0115(3) Uani 1 1 d . .
B2 B 0.55865(16) 0.33289(8) 0.85726(10) 0.0117(3) Uani 1 1 d . .
C7 C 0.42666(14) 0.35056(7) 0.88052(8) 0.0120(3) Uani 1 1 d . .
C8 C 0.43112(16) 0.39595(8) 0.94545(9) 0.0168(3) Uani 1 1 d . .
H8 H 0.5103 0.4196 0.9714 0.020 Uiso 1 1 calc R U
C9 C 0.32392(18) 0.40754(9) 0.97318(10) 0.0211(3) Uani 1 1 d . .
H9 H 0.3296 0.4396 1.0164 0.025 Uiso 1 1 calc R U
C10 C 0.20752(17) 0.37192(9) 0.93729(10) 0.0215(3) Uani 1 1 d . .
H10 H 0.1347 0.3782 0.9573 0.026 Uiso 1 1 calc R U
C11 C 0.19936(15) 0.32737(8) 0.87229(9) 0.0168(3) Uani 1 1 d . .
H11 H 0.1199 0.3035 0.8477 0.020 Uiso 1 1 calc R U
C12 C 0.30659(14) 0.31659(7) 0.84164(9) 0.0124(3) Uani 1 1 d . .
C13 C 0.15876(14) 0.23428(7) 0.71864(9) 0.0121(3) Uani 1 1 d . .
C14 C 0.06123(14) 0.26207(7) 0.65107(9) 0.0124(3) Uani 1 1 d . .
C15 C -0.05438(15) 0.22560(8) 0.61346(10) 0.0157(3) Uani 1 1 d . .
H15 H -0.1199 0.2452 0.5682 0.019 Uiso 1 1 calc R U
C16 C -0.07286(15) 0.16111(8) 0.64237(10) 0.0179(3) Uani 1 1 d . .
H16 H -0.1500 0.1359 0.6159 0.021 Uiso 1 1 calc R U
C17 C 0.02104(16) 0.13319(8) 0.70992(10) 0.0184(3) Uani 1 1 d . .
H17 H 0.0072 0.0894 0.7306 0.022 Uiso 1 1 calc R U
C18 C 0.13511(15) 0.16918(8) 0.74719(10) 0.0162(3) Uani 1 1 d . .
H18 H 0.1989 0.1494 0.7932 0.019 Uiso 1 1 calc R U
P1 P 0.08583(4) 0.34866(2) 0.61858(2) 0.01141(7) Uani 1 1 d . .
C19 C 0.08028(15) 0.34933(8) 0.50841(9) 0.0163(3) Uani 1 1 d . .
H19 H 0.0684 0.3984 0.4902 0.020 Uiso 1 1 calc R U
C20 C 0.21012(17) 0.32609(11) 0.49748(11) 0.0279(4) Uani 1 1 d . .
H20A H 0.2250 0.2776 0.5130 0.042 Uiso 1 1 calc R U
H20B H 0.2813 0.3539 0.5329 0.042 Uiso 1 1 calc R U
H20C H 0.2073 0.3319 0.4395 0.042 Uiso 1 1 calc R U
C21 C -0.03251(17) 0.30961(11) 0.44974(10) 0.0265(4) Uani 1 1 d . .
H21A H -0.0334 0.3176 0.3925 0.040 Uiso 1 1 calc R U
H21B H -0.1153 0.3253 0.4568 0.040 Uiso 1 1 calc R U
H21C H -0.0214 0.2604 0.4623 0.040 Uiso 1 1 calc R U
C22 C -0.06107(15) 0.39534(8) 0.62450(10) 0.0152(3) Uani 1 1 d . .
H22 H -0.1395 0.3671 0.5958 0.018 Uiso 1 1 calc R U
C23 C -0.05593(17) 0.40273(9) 0.71540(11) 0.0230(3) Uani 1 1 d . .
H23A H 0.0240 0.4271 0.7457 0.034 Uiso 1 1 calc R U
H23B H -0.0562 0.3571 0.7397 0.034 Uiso 1 1 calc R U
H23C H -0.1322 0.4287 0.7190 0.034 Uiso 1 1 calc R U
C24 C -0.07566(18) 0.46547(9) 0.58223(12) 0.0247(4) Uani 1 1 d . .
H24A H -0.1515 0.4893 0.5900 0.037 Uiso 1 1 calc R U
H24B H -0.0881 0.4593 0.5229 0.037 Uiso 1 1 calc R U
H24C H 0.0033 0.4928 0.6067 0.037 Uiso 1 1 calc R U
C25 C 0.64980(14) 0.40033(7) 0.86030(9) 0.0122(3) Uani 1 1 d . .
C26 C 0.61253(14) 0.46109(7) 0.81309(9) 0.0114(2) Uani 1 1 d . .
C27 C 0.69779(15) 0.51782(8) 0.82618(9) 0.0135(3) Uani 1 1 d . .
H27 H 0.6696 0.5588 0.7956 0.016 Uiso 1 1 calc R U
C28 C 0.82182(15) 0.51528(8) 0.88267(9) 0.0161(3) Uani 1 1 d . .
H28 H 0.8782 0.5540 0.8910 0.019 Uiso 1 1 calc R U
C29 C 0.86190(15) 0.45515(8) 0.92676(10) 0.0186(3) Uani 1 1 d . .
H29 H 0.9476 0.4518 0.9644 0.022 Uiso 1 1 calc R U
C30 C 0.77729(15) 0.39994(8) 0.91600(10) 0.0176(3) Uani 1 1 d . .
H30 H 0.8067 0.3597 0.9478 0.021 Uiso 1 1 calc R U
P2 P 0.45752(4) 0.47327(2) 0.73071(2) 0.01030(7) Uani 1 1 d . .
C31 C 0.39518(15) 0.55645(7) 0.75442(10) 0.0148(3) Uani 1 1 d . .
H31 H 0.4678 0.5908 0.7655 0.018 Uiso 1 1 calc R U
C32 C 0.35445(17) 0.54866(9) 0.83307(11) 0.0218(3) Uani 1 1 d . .
H32A H 0.3277 0.5934 0.8488 0.033 Uiso 1 1 calc R U
H32B H 0.4284 0.5312 0.8780 0.033 Uiso 1 1 calc R U
H32C H 0.2812 0.5164 0.8228 0.033 Uiso 1 1 calc R U
C33 C 0.28197(17) 0.58257(9) 0.68222(11) 0.0232(3) Uani 1 1 d . .
H33A H 0.2124 0.5480 0.6678 0.035 Uiso 1 1 calc R U
H33B H 0.3129 0.5911 0.6343 0.035 Uiso 1 1 calc R U
H33C H 0.2480 0.6254 0.6983 0.035 Uiso 1 1 calc R U
C34 C 0.49981(15) 0.48527(8) 0.63307(9) 0.0137(3) Uani 1 1 d . .
H34 H 0.4154 0.4921 0.5883 0.016 Uiso 1 1 calc R U
C35 C 0.55954(16) 0.41918(9) 0.61207(10) 0.0183(3) Uani 1 1 d . .
H35A H 0.5763 0.4245 0.5586 0.027 Uiso 1 1 calc R U
H35B H 0.4988 0.3810 0.6089 0.027 Uiso 1 1 calc R U
H35C H 0.6419 0.4097 0.6552 0.027 Uiso 1 1 calc R U
C36 C 0.58568(16) 0.54727(9) 0.62925(10) 0.0197(3) Uani 1 1 d . .
H36A H 0.6745 0.5394 0.6658 0.030 Uiso 1 1 calc R U
H36B H 0.5495 0.5886 0.6472 0.030 Uiso 1 1 calc R U
H36C H 0.5880 0.5535 0.5723 0.030 Uiso 1 1 calc R U
O1 O 0.64307(11) 0.28562(6) 0.92883(7) 0.0158(2) Uani 1 1 d . .
C1O C 0.60309(15) 0.22493(8) 0.94093(10) 0.0165(3) Uani 1 1 d . .
H1O H 0.5169 0.2122 0.9097 0.020 Uiso 1 1 calc R U
O2 O 0.66780(11) 0.18313(6) 0.98934(7) 0.0200(2) Uani 1 1 d . .

loop_
_atom_site_aniso_label
_atom_site_aniso_U_11
_atom_site_aniso_U_22
_atom_site_aniso_U_33
_atom_site_aniso_U_23
_atom_site_aniso_U_13
_atom_site_aniso_U_12
Au1 0.00856(3) 0.01068(3) 0.01367(3) -0.00006(2) 0.00231(2) -0.00071(2)
B1 0.0097(7) 0.0115(7) 0.0114(7) 0.0022(5) 0.0015(5) 0.0011(5)
C1 0.0114(6) 0.0102(6) 0.0126(6) 0.0010(5) 0.0027(5) 0.0013(5)
C2 0.0153(7) 0.0144(6) 0.0154(7) -0.0023(5) 0.0029(5) 0.0006(5)
C3 0.0245(8) 0.0165(7) 0.0188(7) -0.0040(6) 0.0095(6) 0.0015(6)
C4 0.0189(8) 0.0170(7) 0.0260(8) -0.0002(6) 0.0134(6) 0.0035(6)
C5 0.0108(7) 0.0146(6) 0.0229(7) 0.0002(6) 0.0054(6) 0.0012(5)
C6 0.0103(6) 0.0096(6) 0.0134(6) 0.0016(5) 0.0021(5) 0.0016(5)
B2 0.0103(7) 0.0106(6) 0.0117(7) 0.0011(5) -0.0002(5) 0.0017(5)
C7 0.0135(7) 0.0114(6) 0.0098(6) 0.0021(5) 0.0014(5) 0.0026(5)
C8 0.0197(8) 0.0175(7) 0.0118(6) -0.0002(5) 0.0025(6) 0.0008(6)
C9 0.0276(9) 0.0227(8) 0.0139(7) -0.0028(6) 0.0075(6) 0.0059(7)
C10 0.0206(8) 0.0281(8) 0.0187(7) 0.0007(6) 0.0104(6) 0.0076(7)
C11 0.0131(7) 0.0210(7) 0.0163(7) 0.0025(6) 0.0046(5) 0.0036(6)
C12 0.0118(7) 0.0136(6) 0.0114(6) 0.0019(5) 0.0030(5) 0.0031(5)
C13 0.0116(6) 0.0124(6) 0.0130(6) -0.0007(5) 0.0047(5) 0.0006(5)
C14 0.0098(6) 0.0131(6) 0.0143(6) 0.0006(5) 0.0036(5) -0.0002(5)
C15 0.0105(7) 0.0175(7) 0.0175(7) 0.0002(5) 0.0018(5) -0.0010(5)
C16 0.0130(7) 0.0164(7) 0.0248(8) -0.0030(6) 0.0065(6) -0.0051(6)
C17 0.0189(8) 0.0125(7) 0.0261(8) 0.0015(6) 0.0103(6) -0.0024(6)
C18 0.0165(7) 0.0141(6) 0.0177(7) 0.0029(5) 0.0047(6) 0.0019(5)
P1 0.00866(16) 0.01162(16) 0.01304(16) 0.00167(13) 0.00190(13) -0.00013(13)
C19 0.0163(7) 0.0181(7) 0.0137(7) 0.0034(5) 0.0034(6) 0.0009(6)
C20 0.0177(8) 0.0481(11) 0.0181(8) -0.0054(7) 0.0055(6) 0.0002(8)
C21 0.0178(8) 0.0438(11) 0.0150(7) -0.0007(7) 0.0004(6) -0.0023(7)
C22 0.0102(7) 0.0154(7) 0.0189(7) 0.0018(5) 0.0026(5) 0.0017(5)
C23 0.0166(8) 0.0320(9) 0.0208(8) -0.0004(7) 0.0064(6) 0.0074(7)
C24 0.0208(8) 0.0190(8) 0.0349(10) 0.0082(7) 0.0092(7) 0.0068(6)
C25 0.0111(6) 0.0124(6) 0.0117(6) -0.0015(5) 0.0015(5) 0.0008(5)
C26 0.0092(6) 0.0133(6) 0.0107(6) -0.0016(5) 0.0014(5) 0.0004(5)
C27 0.0140(7) 0.0132(6) 0.0131(6) -0.0008(5) 0.0037(5) -0.0012(5)
C28 0.0136(7) 0.0175(7) 0.0159(7) -0.0039(5) 0.0027(5) -0.0046(5)
C29 0.0114(7) 0.0195(7) 0.0200(7) -0.0019(6) -0.0025(6) -0.0011(6)
C30 0.0132(7) 0.0151(7) 0.0195(7) 0.0008(6) -0.0023(6) 0.0009(5)
P2 0.00898(16) 0.00939(15) 0.01144(15) 0.00003(12) 0.00143(12) 0.00011(12)
C31 0.0136(7) 0.0104(6) 0.0198(7) -0.0007(5) 0.0040(6) 0.0018(5)
C32 0.0236(8) 0.0184(7) 0.0268(8) -0.0034(6) 0.0129(7) 0.0035(6)
C33 0.0192(8) 0.0158(7) 0.0297(9) 0.0024(6) 0.0002(7) 0.0057(6)
C34 0.0129(7) 0.0154(6) 0.0116(6) 0.0013(5) 0.0018(5) -0.0005(5)
C35 0.0170(8) 0.0222(7) 0.0160(7) -0.0021(6) 0.0054(6) 0.0007(6)
C36 0.0201(8) 0.0216(8) 0.0174(7) 0.0037(6) 0.0055(6) -0.0043(6)
O1 0.0129(5) 0.0148(5) 0.0156(5) 0.0033(4) -0.0016(4) 0.0008(4)
C1O 0.0134(7) 0.0169(7) 0.0170(7) 0.0017(5) 0.0013(5) 0.0002(5)
O2 0.0179(6) 0.0185(5) 0.0221(6) 0.0079(4) 0.0035(4) 0.0040(4)

loop_
_atom_type_symbol
_atom_type_description
_atom_type_scat_dispersion_real
_atom_type_scat_dispersion_imag
_atom_type_scat_source
C C 0.0033 0.0016 'International Tables Vol C Tables 4.2.6.8 and 6.1.1.4'
H H 0.0000 0.0000 'International Tables Vol C Tables 4.2.6.8 and 6.1.1.4'
B B 0.0013 0.0007 'International Tables Vol C Tables 4.2.6.8 and 6.1.1.4'
O O 0.0106 0.0060 'International Tables Vol C Tables 4.2.6.8 and 6.1.1.4'
P P 0.1023 0.0942 'International Tables Vol C Tables 4.2.6.8 and 6.1.1.4'
Au Au -2.0133 8.8022 'International Tables Vol C Tables 4.2.6.8 and 6.1.1.4'

loop_
_geom_angle_atom_site_label_1
_geom_angle_atom_site_label_2
_geom_angle_atom_site_label_3
_geom_angle
P1 Au1 P2 156.685(13)
P1 Au1 B1 78.17(4)
P2 Au1 B1 124.27(4)
C1 B1 C12 120.25(13)
C1 B1 C13 119.28(13)
C12 B1 C13 120.31(13)
C1 B1 Au1 84.98(8)
C12 B1 Au1 80.84(8)
C13 B1 Au1 108.34(9)
C2 C1 C6 119.18(13)
C2 C1 B1 120.79(13)
C6 C1 B1 120.02(13)
C3 C2 C1 121.15(14)
C3 C2 H2 119.4
C1 C2 H2 119.4
C2 C3 C4 119.59(14)
C2 C3 H3 120.2
C4 C3 H3 120.2
C5 C4 C3 120.13(14)
C5 C4 H4 119.9
C3 C4 H4 119.9
C4 C5 C6 121.80(14)
C4 C5 H5 119.1
C6 C5 H5 119.1
C5 C6 C1 118.05(13)
C5 C6 B2 119.57(13)
C1 C6 B2 122.32(13)
O1 B2 C6 106.43(11)
O1 B2 C7 106.26(11)
C6 B2 C7 114.23(12)
O1 B2 C25 104.26(11)
C6 B2 C25 112.26(12)
C7 B2 C25 112.50(12)
C8 C7 C12 117.96(14)
C8 C7 B2 120.04(13)
C12 C7 B2 121.77(12)
C9 C8 C7 122.26(15)
C9 C8 H8 118.9
C7 C8 H8 118.9
C8 C9 C10 119.76(15)
C8 C9 H9 120.1
C10 C9 H9 120.1
C11 C10 C9 119.40(15)
C11 C10 H10 120.3
C9 C10 H10 120.3
C10 C11 C12 121.48(15)
C10 C11 H11 119.3
C12 C11 H11 119.3
C11 C12 C7 119.05(13)
C11 C12 B1 120.98(13)
C7 C12 B1 119.83(13)
C14 C13 C18 117.35(13)
C14 C13 B1 123.29(13)
C18 C13 B1 119.36(13)
C15 C14 C13 120.92(13)
C15 C14 P1 121.38(11)
C13 C14 P1 117.59(11)
C16 C15 C14 119.97(14)
C16 C15 H15 120.0
C14 C15 H15 120.0
C15 C16 C17 120.09(14)
C15 C16 H16 120.0
C17 C16 H16 120.0
C18 C17 C16 119.98(14)
C18 C17 H17 120.0
C16 C17 H17 120.0
C17 C18 C13 121.67(14)
C17 C18 H18 119.2
C13 C18 H18 119.2
C14 P1 C22 103.61(7)
C14 P1 C19 110.42(7)
C22 P1 C19 106.44(7)
C14 P1 Au1 112.41(5)
C22 P1 Au1 115.10(5)
C19 P1 Au1 108.63(5)
C21 C19 C20 110.16(14)
C21 C19 P1 115.57(11)
C20 C19 P1 111.54(11)
C21 C19 H19 106.3
C20 C19 H19 106.3
P1 C19 H19 106.3
C19 C20 H20A 109.5
C19 C20 H20B 109.5
H20A C20 H20B 109.5
C19 C20 H20C 109.5
H20A C20 H20C 109.5
H20B C20 H20C 109.5
C19 C21 H21A 109.5
C19 C21 H21B 109.5
H21A C21 H21B 109.5
C19 C21 H21C 109.5
H21A C21 H21C 109.5
H21B C21 H21C 109.5
C24 C22 C23 110.79(14)
C24 C22 P1 112.49(11)
C23 C22 P1 109.16(11)
C24 C22 H22 108.1
C23 C22 H22 108.1
P1 C22 H22 108.1
C22 C23 H23A 109.5
C22 C23 H23B 109.5
H23A C23 H23B 109.5
C22 C23 H23C 109.5
H23A C23 H23C 109.5
H23B C23 H23C 109.5
C22 C24 H24A 109.5
C22 C24 H24B 109.5
H24A C24 H24B 109.5
C22 C24 H24C 109.5
H24A C24 H24C 109.5
H24B C24 H24C 109.5
C30 C25 C26 115.75(13)
C30 C25 B2 118.02(13)
C26 C25 B2 126.21(13)
C27 C26 C25 120.44(13)
C27 C26 P2 114.53(11)
C25 C26 P2 125.01(11)
C28 C27 C26 121.59(14)
C28 C27 H27 119.2
C26 C27 H27 119.2
C29 C28 C27 118.66(14)
C29 C28 H28 120.7
C27 C28 H28 120.7
C30 C29 C28 120.05(14)
C30 C29 H29 120.0
C28 C29 H29 120.0
C29 C30 C25 123.41(14)
C29 C30 H30 118.3
C25 C30 H30 118.3
C26 P2 C31 104.67(7)
C26 P2 C34 106.50(7)
C31 P2 C34 106.62(7)
C26 P2 Au1 125.17(5)
C31 P2 Au1 107.93(5)
C34 P2 Au1 104.77(5)
C33 C31 C32 111.27(14)
C33 C31 P2 111.81(11)
C32 C31 P2 108.71(10)
C33 C31 H31 108.3
C32 C31 H31 108.3
P2 C31 H31 108.3
C31 C32 H32A 109.5
C31 C32 H32B 109.5
H32A C32 H32B 109.5
C31 C32 H32C 109.5
H32A C32 H32C 109.5
H32B C32 H32C 109.5
C31 C33 H33A 109.5
C31 C33 H33B 109.5
H33A C33 H33B 109.5
C31 C33 H33C 109.5
H33A C33 H33C 109.5
H33B C33 H33C 109.5
C35 C34 C36 110.73(13)
C35 C34 P2 109.52(10)
C36 C34 P2 116.66(11)
C35 C34 H34 106.4
C36 C34 H34 106.4
P2 C34 H34 106.4
C34 C35 H35A 109.5
C34 C35 H35B 109.5
H35A C35 H35B 109.5
C34 C35 H35C 109.5
H35A C35 H35C 109.5
H35B C35 H35C 109.5
C34 C36 H36A 109.5
C34 C36 H36B 109.5
H36A C36 H36B 109.5
C34 C36 H36C 109.5
H36A C36 H36C 109.5
H36B C36 H36C 109.5
C1O O1 B2 120.97(12)
O2 C1O O1 124.71(15)
O2 C1O H1O 117.6
O1 C1O H1O 117.6

loop_
_geom_bond_atom_site_label_1
_geom_bond_atom_site_label_2
_geom_bond_distance
Au1 P1 2.3195(4)
Au1 P2 2.3420(4)
Au1 B1 2.6318(16)
B1 C1 1.561(2)
B1 C12 1.561(2)
B1 C13 1.582(2)
C1 C2 1.414(2)
C1 C6 1.420(2)
C2 C3 1.385(2)
C2 H2 0.9500
C3 C4 1.388(2)
C3 H3 0.9500
C4 C5 1.387(2)
C4 H4 0.9500
C5 C6 1.402(2)
C5 H5 0.9500
C6 B2 1.614(2)
B2 O1 1.5732(18)
B2 C7 1.618(2)
B2 C25 1.629(2)
C7 C8 1.400(2)
C7 C12 1.421(2)
C8 C9 1.386(2)
C8 H8 0.9500
C9 C10 1.398(3)
C9 H9 0.9500
C10 C11 1.384(2)
C10 H10 0.9500
C11 C12 1.414(2)
C11 H11 0.9500
C13 C14 1.406(2)
C13 C18 1.407(2)
C14 C15 1.405(2)
C14 P1 1.8173(15)
C15 C16 1.384(2)
C15 H15 0.9500
C16 C17 1.387(2)
C16 H16 0.9500
C17 C18 1.387(2)
C17 H17 0.9500
C18 H18 0.9500
P1 C22 1.8489(15)
P1 C19 1.8491(15)
C19 C21 1.525(2)
C19 C20 1.529(2)
C19 H19 1.0000
C20 H20A 0.9800
C20 H20B 0.9800
C20 H20C 0.9800
C21 H21A 0.9800
C21 H21B 0.9800
C21 H21C 0.9800
C22 C24 1.528(2)
C22 C23 1.531(2)
C22 H22 1.0000
C23 H23A 0.9800
C23 H23B 0.9800
C23 H23C 0.9800
C24 H24A 0.9800
C24 H24B 0.9800
C24 H24C 0.9800
C25 C30 1.409(2)
C25 C26 1.416(2)
C26 C27 1.409(2)
C26 P2 1.8361(14)
C27 C28 1.386(2)
C27 H27 0.9500
C28 C29 1.385(2)
C28 H28 0.9500
C29 C30 1.383(2)
C29 H29 0.9500
C30 H30 0.9500
P2 C31 1.8423(15)
P2 C34 1.8572(15)
C31 C33 1.528(2)
C31 C32 1.530(2)
C31 H31 1.0000
C32 H32A 0.9800
C32 H32B 0.9800
C32 H32C 0.9800
C33 H33A 0.9800
C33 H33B 0.9800
C33 H33C 0.9800
C34 C35 1.527(2)
C34 C36 1.532(2)
C34 H34 1.0000
C35 H35A 0.9800
C35 H35B 0.9800
C35 H35C 0.9800
C36 H36A 0.9800
C36 H36B 0.9800
C36 H36C 0.9800
O1 C1O 1.2945(19)
C1O O2 1.2140(18)
C1O H1O 0.9500

loop_
_geom_torsion_atom_site_label_1
_geom_torsion_atom_site_label_2
_geom_torsion_atom_site_label_3
_geom_torsion_atom_site_label_4
_geom_torsion
C12 B1 C1 C2 -178.60(13)
C13 B1 C1 C2 6.0(2)
Au1 B1 C1 C2 -102.27(13)
C12 B1 C1 C6 0.1(2)
C13 B1 C1 C6 -175.33(13)
Au1 B1 C1 C6 76.44(12)
C6 C1 C2 C3 -2.0(2)
B1 C1 C2 C3 176.71(14)
C1 C2 C3 C4 2.7(2)
C2 C3 C4 C5 -0.5(2)
C3 C4 C5 C6 -2.4(2)
C4 C5 C6 C1 3.0(2)
C4 C5 C6 B2 -179.71(14)
C2 C1 C6 C5 -0.8(2)
B1 C1 C6 C5 -179.55(13)
C2 C1 C6 B2 -177.99(13)
B1 C1 C6 B2 3.3(2)
C5 C6 B2 O1 -70.42(16)
C1 C6 B2 O1 106.71(14)
C5 C6 B2 C7 172.66(13)
C1 C6 B2 C7 -10.22(19)
C5 C6 B2 C25 43.05(18)
C1 C6 B2 C25 -139.83(13)
O1 B2 C7 C8 72.39(16)
C6 B2 C7 C8 -170.59(13)
C25 B2 C7 C8 -41.09(18)
O1 B2 C7 C12 -101.91(14)
C6 B2 C7 C12 15.11(19)
C25 B2 C7 C12 144.60(13)
C12 C7 C8 C9 1.1(2)
B2 C7 C8 C9 -173.46(14)
C7 C8 C9 C10 1.6(2)
C8 C9 C10 C11 -2.4(2)
C9 C10 C11 C12 0.5(2)
C10 C11 C12 C7 2.2(2)
C10 C11 C12 B1 -173.58(14)
C8 C7 C12 C11 -2.9(2)
B2 C7 C12 C11 171.48(13)
C8 C7 C12 B1 172.91(13)
B2 C7 C12 B1 -12.7(2)
C1 B1 C12 C11 -179.50(13)
C13 B1 C12 C11 -4.1(2)
Au1 B1 C12 C11 101.84(13)
C1 B1 C12 C7 4.7(2)
C13 B1 C12 C7 -179.88(13)
Au1 B1 C12 C7 -73.92(12)
C1 B1 C13 C14 -89.32(17)
C12 B1 C13 C14 95.24(17)
Au1 B1 C13 C14 5.28(17)
C1 B1 C13 C18 90.15(17)
C12 B1 C13 C18 -85.29(17)
Au1 B1 C13 C18 -175.25(11)
C18 C13 C14 C15 -0.6(2)
B1 C13 C14 C15 178.89(14)
C18 C13 C14 P1 175.68(11)
B1 C13 C14 P1 -4.84(19)
C13 C14 C15 C16 -0.6(2)
P1 C14 C15 C16 -176.77(12)
C14 C15 C16 C17 1.8(2)
C15 C16 C17 C18 -1.7(2)
C16 C17 C18 C13 0.4(2)
C14 C13 C18 C17 0.7(2)
B1 C13 C18 C17 -178.79(14)
C15 C14 P1 C22 52.87(14)
C13 C14 P1 C22 -123.38(12)
C15 C14 P1 C19 -60.76(14)
C13 C14 P1 C19 122.99(12)
C15 C14 P1 Au1 177.76(11)
C13 C14 P1 Au1 1.51(13)
C14 P1 C19 C21 46.41(14)
C22 P1 C19 C21 -65.41(14)
Au1 P1 C19 C21 170.10(11)
C14 P1 C19 C20 -80.43(13)
C22 P1 C19 C20 167.75(12)
Au1 P1 C19 C20 43.26(13)
C14 P1 C22 C24 -167.68(12)
C19 P1 C22 C24 -51.22(13)
Au1 P1 C22 C24 69.18(12)
C14 P1 C22 C23 68.91(12)
C19 P1 C22 C23 -174.62(11)
Au1 P1 C22 C23 -54.22(12)
O1 B2 C25 C30 4.95(18)
C6 B2 C25 C30 -109.84(15)
C7 B2 C25 C30 119.65(15)
O1 B2 C25 C26 -173.59(13)
C6 B2 C25 C26 71.62(18)
C7 B2 C25 C26 -58.89(19)
C30 C25 C26 C27 -3.4(2)
B2 C25 C26 C27 175.22(14)
C30 C25 C26 P2 175.18(11)
B2 C25 C26 P2 -6.2(2)
C25 C26 C27 C28 2.6(2)
P2 C26 C27 C28 -176.06(12)
C26 C27 C28 C29 0.2(2)
C27 C28 C29 C30 -2.1(2)
C28 C29 C30 C25 1.2(3)
C26 C25 C30 C29 1.5(2)
B2 C25 C30 C29 -177.19(15)
C27 C26 P2 C31 -49.87(12)
C25 C26 P2 C31 131.52(13)
C27 C26 P2 C34 62.83(12)
C25 C26 P2 C34 -115.78(13)
C27 C26 P2 Au1 -174.89(9)
C25 C26 P2 Au1 6.50(15)
C26 P2 C31 C33 167.49(11)
C34 P2 C31 C33 54.87(13)
Au1 P2 C31 C33 -57.23(12)
C26 P2 C31 C32 -69.28(12)
C34 P2 C31 C32 178.10(11)
Au1 P2 C31 C32 66.00(11)
C26 P2 C34 C35 65.51(12)
C31 P2 C34 C35 176.86(10)
Au1 P2 C34 C35 -68.88(11)
C26 P2 C34 C36 -61.22(13)
C31 P2 C34 C36 50.13(13)
Au1 P2 C34 C36 164.40(10)
C6 B2 O1 C1O -56.90(17)
C7 B2 O1 C1O 65.22(16)
C25 B2 O1 C1O -175.74(13)
B2 O1 C1O O2 172.56(15)
